data_2105065
loop_
_publ_author_name
'Olmstead, Marilyn M.'
'Balch, Alan L.'
'Lee, Hon Man'

_publ_section_title
;
 An order--disorder phase transition in the structure of
 C~60~&#x00B7;4benzene
;
_journal_coeditor_code RY5039
_journal_issue 1
_journal_name_full 'Acta Crystallographica Section B'
_journal_page_first 66
_journal_page_last 70
_journal_paper_doi 10.1107/S0108768111046593
_journal_volume 68
_journal_year 2012
_chemical_formula_moiety 'C60, 4(C6 H6)'
_chemical_formula_sum 'C84 H24'
_chemical_formula_weight 1033.03
_chemical_name_common C60^.^4benzene
_space_group_IT_number 2
_symmetry_cell_setting triclinic
_symmetry_space_group_name_Hall '-P 1'
_symmetry_space_group_name_H-M 'P -1'
_atom_sites_solution_hydrogens geom
_atom_sites_solution_primary direct
_atom_sites_solution_secondary difmap
_audit_creation_method SHELXL-97
_cell_angle_alpha 65.258(6)
_cell_angle_beta 88.309(5)
_cell_angle_gamma 74.854(4)
_cell_formula_units_Z 2
_cell_length_a 9.9555(10)
_cell_length_b 15.0855(15)
_cell_length_c 17.5006(19)
_cell_measurement_temperature 157(2)
_cell_volume 2294.5(4)
_computing_cell_refinement 'SMART 5.054 (Bruker, 2002)'
_computing_data_collection 'SMART 5.054 (Bruker, 2002)'
_computing_data_reduction 'SAINT 6.35 (Bruker, 2002)'
_computing_molecular_graphics 'SHELXTL 5.1, XP (Sheldrick, 2008)'
_computing_publication_material 'SHELXL-97 (Sheldrick, 2008)'
_computing_structure_refinement 'SHELXL-97 (Sheldrick, 2008)'
_computing_structure_solution 'SHELXS-97 (Sheldrick, 2008)'
_diffrn_ambient_temperature 157(2)
_diffrn_detector_area_resol_mean 8.3
_diffrn_measured_fraction_theta_full 0.997
_diffrn_measured_fraction_theta_max 0.997
_diffrn_measurement_device_type 'Bruker SMART 1000'
_diffrn_measurement_method \w
_diffrn_radiation_monochromator graphite
_diffrn_radiation_source 'normal-focus sealed tube'
_diffrn_radiation_type MoK\a
_diffrn_radiation_wavelength 0.71073
_diffrn_reflns_av_R_equivalents 0.040
_diffrn_reflns_av_sigmaI/netI 0.035
_diffrn_reflns_limit_h_max 12
_diffrn_reflns_limit_h_min -12
_diffrn_reflns_limit_k_max 19
_diffrn_reflns_limit_k_min -17
_diffrn_reflns_limit_l_max 22
_diffrn_reflns_limit_l_min -22
_diffrn_reflns_number 25185
_diffrn_reflns_theta_full 27.48
_diffrn_reflns_theta_max 27.48
_diffrn_reflns_theta_min 1.53
_exptl_absorpt_coefficient_mu 0.086
_exptl_absorpt_correction_T_max 0.980
_exptl_absorpt_correction_T_min 0.973
_exptl_absorpt_correction_type none
_exptl_crystal_colour black
_exptl_crystal_density_diffrn 1.495
_exptl_crystal_density_method 'not measured'
_exptl_crystal_description parallelepiped
_exptl_crystal_F_000 1056
_exptl_crystal_size_max 0.32
_exptl_crystal_size_mid 0.28
_exptl_crystal_size_min 0.24
_refine_diff_density_max 0.924
_refine_diff_density_min -0.486
_refine_ls_extinction_coef 0.002(3)
_refine_ls_extinction_expression Fc^*^=kFc[1+0.001xFc^2^\l^3^/sin(2\q)]^-1/4^
_refine_ls_extinction_method SHELXL
_refine_ls_goodness_of_fit_ref 1.810
_refine_ls_hydrogen_treatment constr
_refine_ls_matrix_type full
_refine_ls_number_parameters 472
_refine_ls_number_reflns 10483
_refine_ls_number_restraints 1
_refine_ls_restrained_S_all 1.810
_refine_ls_R_factor_all 0.1874
_refine_ls_R_factor_gt 0.1392
_refine_ls_shift/su_max 0.140
_refine_ls_shift/su_mean 0.010
_refine_ls_structure_factor_coef Fsqd
_refine_ls_weighting_details 'calc w=1/[\s^2^(Fo^2^)+(0.2000P)^2^] where P=(Fo^2^+2Fc^2^)/3'
_refine_ls_weighting_scheme calc
_refine_ls_wR_factor_gt 0.4371
_refine_ls_wR_factor_ref 0.4832
_reflns_number_gt 6327
_reflns_number_total 10483
_reflns_threshold_expression I>2\s(I)
_cod_data_source_file ry5039.cif
_cod_data_source_block I
_cod_database_code 2105065
_cod_database_fobs_code 2105065

loop_
_symmetry_equiv_pos_as_xyz
'x, y, z'
'-x, -y, -z'

loop_
_atom_site_type_symbol
_atom_site_label
_atom_site_fract_x
_atom_site_fract_y
_atom_site_fract_z
_atom_site_U_iso_or_equiv
_atom_site_adp_type
_atom_site_calc_flag
_atom_site_refinement_flags
_atom_site_occupancy
_atom_site_symmetry_multiplicity
_atom_site_disorder_assembly
_atom_site_disorder_group
C C1 0.1015(6) 0.3618(4) 0.7305(4) 0.025(6) Uiso d PG 0.149(3) 1 A 1
C C2 0.2195(7) 0.3961(3) 0.7248(4) 0.023(5) Uiso d PG 0.149(3) 1 A 1
C C3 0.3359(7) 0.3385(4) 0.7893(4) 0.040(8) Uiso d PG 0.149(3) 1 A 1
C C4 0.3295(6) 0.2488(5) 0.8563(3) 0.000(6) Uiso d PG 0.149(3) 1 A 1
C C5 0.2062(6) 0.2127(5) 0.8622(3) 0.10(2) Uiso d PG 0.149(3) 1 A 1
C C6 0.0944(5) 0.2681(5) 0.8005(4) 0.003(3) Uiso d PG 0.149(3) 1 A 1
C C7 0.0233(4) 0.2159(5) 0.7691(4) 0.011(4) Uiso d PG 0.149(3) 1 A 1
C C8 -0.0142(4) 0.2772(5) 0.6790(4) 0.021(5) Uiso d PG 0.149(3) 1 A 1
C C9 0.0341(5) 0.3673(4) 0.6553(4) 0.025(5) Uiso d PG 0.149(3) 1 A 1
C C10 0.0879(6) 0.4073(4) 0.5780(4) 0.027(5) Uiso d PG 0.149(3) 1 A 1
C C11 0.2108(7) 0.4440(3) 0.5718(4) 0.22(6) Uiso d PG 0.149(3) 1 A 1
C C12 0.2755(7) 0.4384(3) 0.6438(4) 0.025(7) Uiso d PG 0.149(3) 1 A 1
C C13 0.4263(7) 0.4068(4) 0.6579(4) 0.040(9) Uiso d PG 0.149(3) 1 A 1
C C14 0.4640(7) 0.3451(4) 0.7482(4) 0.084(14) Uiso d PG 0.149(3) 1 A 1
C C15 0.5803(6) 0.2620(5) 0.7762(4) 0.019(4) Uiso d PG 0.149(3) 1 A 1
C C16 0.5741(5) 0.1682(5) 0.8466(3) 0.012(4) Uiso d PG 0.149(3) 1 A 1
C C17 0.4513(6) 0.1615(5) 0.8859(3) 0.019(5) Uiso d PG 0.149(3) 1 A 1
C C18 0.4042(6) 0.0709(4) 0.9098(2) 0.024(5) Uiso d PG 0.149(3) 1 A 1
C C19 0.2519(6) 0.1032(5) 0.8950(2) 0.005(4) Uiso d PG 0.149(3) 1 A 1
C C20 0.1846(6) 0.0529(5) 0.8649(3) 0.034(6) Uiso d PG 0.149(3) 1 A 1
C C21 0.0677(5) 0.1106(5) 0.8005(4) 0.018(5) Uiso d PG 0.149(3) 1 A 1
C C22 0.0762(6) 0.0622(5) 0.7436(4) 0.014(4) Uiso d PG 0.149(3) 1 A 1
C C23 0.0399(5) 0.1211(5) 0.6576(4) 0.021(5) Uiso d PG 0.149(3) 1 A 1
C C24 -0.0056(4) 0.2305(5) 0.6246(4) 0.07(2) Uiso d PG 0.149(3) 1 A 1
C C25 0.0503(5) 0.2726(5) 0.5438(3) 0.07(2) Uiso d PG 0.149(3) 1 A 1
C C26 0.0958(6) 0.3590(4) 0.5211(3) 0.013(5) Uiso d PG 0.149(3) 1 A 1
C C27 0.2237(7) 0.3655(4) 0.4798(3) 0.020(4) Uiso d PG 0.149(3) 1 A 1
C C28 0.2945(8) 0.4181(3) 0.5111(3) 0.065(12) Uiso d PG 0.149(3) 1 A 1
C C29 0.4398(8) 0.3880(4) 0.5247(3) 0.19(5) Uiso d PG 0.149(3) 1 A 1
C C30 0.5069(7) 0.3823(4) 0.5998(4) 0.066(11) Uiso d PG 0.149(3) 1 A 1
C C31 0.6290(6) 0.2947(5) 0.6291(4) 0.034(6) Uiso d PG 0.149(3) 1 A 1
C C32 0.6646(5) 0.2360(5) 0.7151(4) 0.030(6) Uiso d PG 0.149(3) 1 A 1
C C33 0.7104(4) 0.1265(6) 0.7483(4) 0.043(17) Uiso d PG 0.149(3) 1 A 1
C C34 0.6548(5) 0.0845(5) 0.8293(3) 0.021(9) Uiso d PG 0.149(3) 1 A 1
C C35 0.6091(6) -0.0022(4) 0.8521(3) 0.001(4) Uiso d PG 0.149(3) 1 A 1
C C36 0.4811(7) -0.0090(4) 0.8934(3) 0.017(4) Uiso d PG 0.149(3) 1 A 1
C C37 0.4101(7) -0.0612(3) 0.8615(3) 0.073(13) Uiso d PG 0.149(3) 1 A 1
C C38 0.2660(7) -0.0308(4) 0.8476(3) 0.035(11) Uiso d PG 0.149(3) 1 A 1
C C39 0.1985(7) -0.0252(4) 0.7729(4) 0.059(10) Uiso d PG 0.149(3) 1 A 1
C C40 0.1249(6) 0.0951(5) 0.5968(4) 0.015(4) Uiso d PG 0.149(3) 1 A 1
C C41 0.1311(5) 0.1887(5) 0.5267(3) 0.012(4) Uiso d PG 0.149(3) 1 A 1
C C42 0.2537(6) 0.1953(5) 0.4870(3) 0.012(4) Uiso d PG 0.149(3) 1 A 1
C C43 0.3006(7) 0.2856(4) 0.4633(2) 0.014(4) Uiso d PG 0.149(3) 1 A 1
C C44 0.4525(7) 0.2540(5) 0.4778(3) 0.007(4) Uiso d PG 0.149(3) 1 A 1
C C45 0.5201(7) 0.3042(5) 0.5078(3) 0.035(6) Uiso d PG 0.149(3) 1 A 1
C C46 0.6372(5) 0.2463(5) 0.5723(4) 0.018(5) Uiso d PG 0.149(3) 1 A 1
C C47 0.6811(4) 0.1408(5) 0.6040(4) 0.009(4) Uiso d PG 0.149(3) 1 A 1
C C48 0.7184(4) 0.0797(5) 0.6940(4) 0.039(7) Uiso d PG 0.149(3) 1 A 1
C C49 0.6701(5) -0.0105(4) 0.7175(4) 0.025(5) Uiso d PG 0.149(3) 1 A 1
C C50 0.6170(6) -0.0507(4) 0.7949(4) 0.031(6) Uiso d PG 0.149(3) 1 A 1
C C51 0.4942(7) -0.0871(3) 0.8007(4) 0.022(11) Uiso d PG 0.149(3) 1 A 1
C C52 0.4290(7) -0.0817(3) 0.7291(4) 0.022(5) Uiso d PG 0.149(3) 1 A 1
C C53 0.2786(7) -0.0501(4) 0.7149(4) 0.036(9) Uiso d PG 0.149(3) 1 A 1
C C54 0.2410(7) 0.0118(4) 0.6247(4) 0.060(10) Uiso d PG 0.149(3) 1 A 1
C C55 0.3691(7) 0.0180(4) 0.5834(4) 0.062(13) Uiso d PG 0.149(3) 1 A 1
C C56 0.3754(6) 0.1080(5) 0.5162(3) 0.005(9) Uiso d PG 0.149(3) 1 A 1
C C57 0.4986(6) 0.1440(5) 0.5104(3) 0.041(9) Uiso d PG 0.149(3) 1 A 1
C C58 0.6104(5) 0.0882(5) 0.5725(4) 0.014(4) Uiso d PG 0.149(3) 1 A 1
C C59 0.6030(5) -0.0052(4) 0.6423(4) 0.031(6) Uiso d PG 0.149(3) 1 A 1
C C60 0.4854(7) -0.0399(4) 0.6481(4) 0.026(6) Uiso d PG 0.149(3) 1 A 1
C C1 0.4872(5) 0.2311(4) 0.4904(2) 0.023(5) Uiso d PG 0.243(4) 1 B 2
C C2 0.5211(5) 0.1259(4) 0.5270(2) 0.093(19) Uiso d PG 0.243(4) 1 B 2
C C3 0.6264(4) 0.0674(4) 0.5981(3) 0.029(5) Uiso d PG 0.243(4) 1 B 2
C C4 0.6924(3) 0.1169(4) 0.6299(3) 0.030(6) Uiso d PG 0.243(4) 1 B 2
C C5 0.6566(4) 0.2271(4) 0.5919(3) 0.038(6) Uiso d PG 0.243(4) 1 B 2
C C6 0.5561(4) 0.2830(4) 0.5234(2) 0.027(6) Uiso d PG 0.243(4) 1 B 2
C C7 0.4543(5) 0.3738(3) 0.5193(2) 0.033(5) Uiso d PG 0.243(4) 1 B 2
C C8 0.3212(5) 0.3786(3) 0.48352(18) 0.051(5) Uiso d PG 0.243(4) 1 B 2
C C9 0.3417(5) 0.2904(3) 0.46568(16) 0.018(4) Uiso d PG 0.243(4) 1 B 2
C C10 0.2374(5) 0.2415(3) 0.47846(18) 0.036(4) Uiso d PG 0.243(4) 1 B 2
C C11 0.2728(5) 0.1313(3) 0.5161(2) 0.049(5) Uiso d PG 0.243(4) 1 B 2
C C12 0.4120(5) 0.0745(3) 0.5400(2) 0.039(4) Uiso d PG 0.243(4) 1 B 2
C C13 0.4490(5) -0.0153(3) 0.6193(3) 0.054(5) Uiso d PG 0.243(4) 1 B 2
C C14 0.5823(4) -0.0200(3) 0.6553(3) 0.033(9) Uiso d PG 0.243(4) 1 B 2
C C15 0.6069(4) -0.0546(3) 0.7417(3) 0.054(5) Uiso d PG 0.243(4) 1 B 2
C C16 0.6766(3) -0.0033(3) 0.7751(3) 0.053(5) Uiso d PG 0.243(4) 1 B 2
C C17 0.7184(3) 0.0808(4) 0.7205(3) 0.075(14) Uiso d PG 0.243(4) 1 B 2
C C18 0.6983(3) 0.1683(4) 0.7391(3) 0.038(5) Uiso d PG 0.243(4) 1 B 2
C C19 0.6600(4) 0.2589(4) 0.6590(3) 0.041(7) Uiso d PG 0.243(4) 1 B 2
C C20 0.5626(4) 0.3454(3) 0.6555(3) 0.031(3) Uiso d PG 0.243(4) 1 B 2
C C21 0.4574(5) 0.4041(3) 0.5840(2) 0.043(4) Uiso d PG 0.243(4) 1 B 2
C C22 0.3284(5) 0.4406(2) 0.6155(3) 0.029(3) Uiso d PG 0.243(4) 1 B 2
C C23 0.2013(5) 0.4454(2) 0.5810(3) 0.027(3) Uiso d PG 0.243(4) 1 B 2
C C24 0.1976(5) 0.4134(3) 0.5140(2) 0.057(5) Uiso d PG 0.243(4) 1 B 2
C C25 0.0887(4) 0.3622(3) 0.5271(2) 0.106(19) Uiso d PG 0.243(4) 1 B 2
C C26 0.1082(4) 0.2784(3) 0.5097(2) 0.064(7) Uiso d PG 0.243(4) 1 B 2
C C27 0.0636(4) 0.1912(4) 0.5668(3) 0.041(4) Uiso d PG 0.243(4) 1 B 2
C C28 0.1653(5) 0.1003(3) 0.5706(3) 0.09(2) Uiso d PG 0.243(4) 1 B 2
C C29 0.2013(5) 0.0137(3) 0.6468(3) 0.049(4) Uiso d PG 0.243(4) 1 B 2
C C30 0.3464(5) -0.0454(3) 0.6716(3) 0.042(4) Uiso d PG 0.243(4) 1 B 2
C C31 0.3718(5) -0.0814(2) 0.7624(3) 0.034(4) Uiso d PG 0.243(4) 1 B 2
C C32 0.4988(5) -0.0857(2) 0.7966(3) 0.080(16) Uiso d PG 0.243(4) 1 B 2
C C33 0.5028(5) -0.0540(2) 0.8636(2) 0.058(5) Uiso d PG 0.243(4) 1 B 2
C C34 0.6123(4) -0.0032(3) 0.8506(2) 0.12(2) Uiso d PG 0.243(4) 1 B 2
C C35 0.5926(4) 0.0810(3) 0.8682(2) 0.075(8) Uiso d PG 0.243(4) 1 B 2
C C36 0.6370(4) 0.1685(4) 0.8111(3) 0.039(4) Uiso d PG 0.243(4) 1 B 2
C C37 0.5344(5) 0.2593(3) 0.8070(2) 0.09(3) Uiso d PG 0.243(4) 1 B 2
C C38 0.4984(5) 0.3451(3) 0.7312(3) 0.047(5) Uiso d PG 0.243(4) 1 B 2
C C39 0.3538(5) 0.4043(3) 0.7064(3) 0.035(4) Uiso d PG 0.243(4) 1 B 2
C C40 0.0939(4) 0.4136(3) 0.6361(3) 0.061(6) Uiso d PG 0.243(4) 1 B 2
C C41 0.0246(3) 0.3624(3) 0.6027(3) 0.052(5) Uiso d PG 0.243(4) 1 B 2
C C42 -0.0180(3) 0.2786(4) 0.6574(3) 0.071(13) Uiso d PG 0.243(4) 1 B 2
C C43 0.0023(3) 0.1914(4) 0.6388(3) 0.036(4) Uiso d PG 0.243(4) 1 B 2
C C44 0.0403(4) 0.1007(4) 0.7185(3) 0.022(7) Uiso d PG 0.243(4) 1 B 2
C C45 0.1376(5) 0.0140(3) 0.7222(3) 0.033(3) Uiso d PG 0.243(4) 1 B 2
C C46 0.2428(5) -0.0447(3) 0.7938(3) 0.039(4) Uiso d PG 0.243(4) 1 B 2
C C47 0.2461(5) -0.0139(3) 0.8584(2) 0.027(3) Uiso d PG 0.243(4) 1 B 2
C C48 0.3793(5) -0.0187(3) 0.89394(19) 0.059(6) Uiso d PG 0.243(4) 1 B 2
C C49 0.3584(5) 0.0695(3) 0.91185(16) 0.007(4) Uiso d PG 0.243(4) 1 B 2
C C50 0.4629(5) 0.1182(3) 0.89946(18) 0.038(5) Uiso d PG 0.243(4) 1 B 2
C C51 0.4269(5) 0.2282(3) 0.8617(2) 0.047(4) Uiso d PG 0.243(4) 1 B 2
C C52 0.2882(5) 0.2853(3) 0.8377(2) 0.035(4) Uiso d PG 0.243(4) 1 B 2
C C53 0.2511(5) 0.3748(3) 0.7586(3) 0.037(4) Uiso d PG 0.243(4) 1 B 2
C C54 0.1181(4) 0.3793(3) 0.7226(3) 0.034(9) Uiso d PG 0.243(4) 1 B 2
C C55 0.0735(4) 0.2921(3) 0.7799(3) 0.021(3) Uiso d PG 0.243(4) 1 B 2
C C56 0.0073(3) 0.2426(4) 0.7479(3) 0.017(4) Uiso d PG 0.243(4) 1 B 2
C C57 0.0431(4) 0.1326(4) 0.7860(3) 0.029(5) Uiso d PG 0.243(4) 1 B 2
C C58 0.1442(4) 0.0768(3) 0.8545(2) 0.016(4) Uiso d PG 0.243(4) 1 B 2
C C59 0.2128(5) 0.1288(3) 0.8874(2) 0.017(4) Uiso d PG 0.243(4) 1 B 2
C C60 0.1789(5) 0.2339(3) 0.8511(2) 0.11(2) Uiso d PG 0.243(4) 1 B 2
C C1 0.6777(6) 0.2246(6) 0.7041(5) 0.022(5) Uiso d PG 0.139(4) 1 C 3
C C2 0.7087(5) 0.1207(6) 0.7530(5) 0.007(9) Uiso d PG 0.139(4) 1 C 3
C C3 0.6493(6) 0.0814(6) 0.8330(4) 0.09(3) Uiso d PG 0.139(4) 1 C 3
C C4 0.5607(7) 0.1479(6) 0.8603(4) 0.11(3) Uiso d PG 0.139(4) 1 C 3
C C5 0.5278(8) 0.2567(6) 0.8089(5) 0.07(4) Uiso d PG 0.139(4) 1 C 3
C C6 0.5852(7) 0.2943(6) 0.7324(5) 0.053(8) Uiso d PG 0.139(4) 1 C 3
C C7 0.4994(8) 0.3779(5) 0.6595(5) 0.042(8) Uiso d PG 0.139(4) 1 C 3
C C8 0.5385(7) 0.3604(5) 0.5852(5) 0.037(7) Uiso d PG 0.139(4) 1 C 3
C C9 0.6486(6) 0.2657(6) 0.6129(5) 0.066(11) Uiso d PG 0.139(4) 1 C 3
C C10 0.6527(6) 0.2006(6) 0.5751(4) 0.034(6) Uiso d PG 0.139(4) 1 C 3
C C11 0.6863(5) 0.0917(6) 0.6261(5) 0.008(8) Uiso d PG 0.139(4) 1 C 3
C C12 0.7136(5) 0.0525(5) 0.7135(5) 0.016(6) Uiso d PG 0.139(4) 1 C 3
C C13 0.6568(5) -0.0287(5) 0.7686(5) 0.027(5) Uiso d PG 0.139(4) 1 C 3
C C14 0.6172(6) -0.0111(5) 0.8430(4) 0.038(10) Uiso d PG 0.139(4) 1 C 3
C C15 0.4986(7) -0.0335(5) 0.8802(3) 0.027(6) Uiso d PG 0.139(4) 1 C 3
C C16 0.4060(7) 0.0357(6) 0.9091(3) 0.019(5) Uiso d PG 0.139(4) 1 C 3
C C17 0.4360(8) 0.1246(6) 0.8993(3) 0.11(3) Uiso d PG 0.139(4) 1 C 3
C C18 0.3252(8) 0.2187(7) 0.8722(4) 0.030(7) Uiso d PG 0.139(4) 1 C 3
C C19 0.3828(8) 0.3005(6) 0.8161(5) 0.075(13) Uiso d PG 0.139(4) 1 C 3
C C20 0.3003(8) 0.3801(5) 0.7465(5) 0.073(12) Uiso d PG 0.139(4) 1 C 3
C C21 0.3599(8) 0.4196(4) 0.6664(6) 0.17(4) Uiso d PG 0.139(4) 1 C 3
C C22 0.2540(8) 0.4458(3) 0.5997(5) 0.023(5) Uiso d PG 0.139(4) 1 C 3
C C23 0.2918(8) 0.4293(4) 0.5286(4) 0.060(10) Uiso d PG 0.139(4) 1 C 3
C C24 0.4365(8) 0.3854(5) 0.5214(4) 0.048(14) Uiso d PG 0.139(4) 1 C 3
C C25 0.4412(8) 0.3173(6) 0.4820(3) 0.083(13) Uiso d PG 0.139(4) 1 C 3
C C26 0.5468(7) 0.2272(6) 0.5081(4) 0.109(19) Uiso d PG 0.139(4) 1 C 3
C C27 0.5146(7) 0.1349(6) 0.5178(4) 0.32(13) Uiso d PG 0.139(4) 1 C 3
C C28 0.6009(7) 0.0512(6) 0.5907(4) 0.005(5) Uiso d PG 0.139(4) 1 C 3
C C29 0.5466(7) -0.0271(5) 0.6439(5) 0.023(7) Uiso d PG 0.139(4) 1 C 3
C C30 0.5753(7) -0.0679(4) 0.7348(5) 0.030(6) Uiso d PG 0.139(4) 1 C 3
C C31 0.4501(7) -0.0911(3) 0.7736(5) 0.019(5) Uiso d PG 0.139(4) 1 C 3
C C32 0.4127(7) -0.0742(4) 0.8444(4) 0.043(8) Uiso d PG 0.139(4) 1 C 3
C C33 0.2680(7) -0.0305(5) 0.8519(4) 0.11(4) Uiso d PG 0.139(4) 1 C 3
C C34 0.2635(7) 0.0373(6) 0.8918(3) 0.078(13) Uiso d PG 0.139(4) 1 C 3
C C35 0.1574(7) 0.1278(6) 0.8654(4) 0.072(12) Uiso d PG 0.139(4) 1 C 3
C C36 0.1893(7) 0.2204(6) 0.8556(4) 0.001(7) Uiso d PG 0.139(4) 1 C 3
C C37 0.1033(7) 0.3039(6) 0.7823(5) 0.008(5) Uiso d PG 0.139(4) 1 C 3
C C38 0.1576(7) 0.3813(5) 0.7293(5) 0.046(12) Uiso d PG 0.139(4) 1 C 3
C C39 0.1291(7) 0.4223(4) 0.6386(5) 0.046(8) Uiso d PG 0.139(4) 1 C 3
C C40 0.2060(7) 0.3880(5) 0.4935(4) 0.042(7) Uiso d PG 0.139(4) 1 C 3
C C41 0.2985(8) 0.3190(6) 0.4647(3) 0.024(5) Uiso d PG 0.139(4) 1 C 3
C C42 0.2680(8) 0.2303(6) 0.4740(3) 0.13(3) Uiso d PG 0.139(4) 1 C 3
C C43 0.3786(8) 0.1365(6) 0.5012(4) 0.055(13) Uiso d PG 0.139(4) 1 C 3
C C44 0.3218(8) 0.0546(6) 0.5571(5) 0.069(12) Uiso d PG 0.139(4) 1 C 3
C C45 0.4042(8) -0.0252(5) 0.6268(5) 0.052(8) Uiso d PG 0.139(4) 1 C 3
C C46 0.3443(8) -0.0647(4) 0.7069(5) 0.12(3) Uiso d PG 0.139(4) 1 C 3
C C47 0.2047(7) -0.0224(4) 0.7138(5) 0.036(7) Uiso d PG 0.139(4) 1 C 3
C C48 0.1660(7) -0.0049(5) 0.7880(5) 0.027(5) Uiso d PG 0.139(4) 1 C 3
C C49 0.0556(6) 0.0897(5) 0.7602(5) 0.053(9) Uiso d PG 0.139(4) 1 C 3
C C50 0.0512(6) 0.1545(6) 0.7982(4) 0.033(6) Uiso d PG 0.139(4) 1 C 3
C C51 0.0178(5) 0.2632(6) 0.7468(5) 0.015(8) Uiso d PG 0.139(4) 1 C 3
C C52 -0.0096(5) 0.3028(5) 0.6597(5) 0.024(7) Uiso d PG 0.139(4) 1 C 3
C C53 0.0473(6) 0.3837(4) 0.6046(5) 0.059(10) Uiso d PG 0.139(4) 1 C 3
C C54 0.0870(6) 0.3659(5) 0.5304(4) 0.025(9) Uiso d PG 0.139(4) 1 C 3
C C55 0.0544(6) 0.2736(5) 0.5401(4) 0.018(10) Uiso d PG 0.139(4) 1 C 3
C C56 0.1433(7) 0.2071(6) 0.5127(4) 0.11(3) Uiso d PG 0.139(4) 1 C 3
C C57 0.1761(7) 0.0985(6) 0.5640(4) 0.08(3) Uiso d PG 0.139(4) 1 C 3
C C58 0.1184(7) 0.0611(5) 0.6408(5) 0.051(8) Uiso d PG 0.139(4) 1 C 3
C C59 0.0261(5) 0.1308(5) 0.6689(5) 0.031(7) Uiso d PG 0.139(4) 1 C 3
C C60 -0.0054(5) 0.2346(5) 0.6201(5) 0.002(6) Uiso d PG 0.139(4) 1 C 3
C C1 0.1416(3) 0.2217(3) 0.50799(16) 0.024(3) Uiso d PG 0.318(5) 1 D 4
C C2 0.2734(3) 0.2109(2) 0.47901(13) 0.025(3) Uiso d PG 0.318(5) 1 D 4
C C3 0.3454(3) 0.2880(2) 0.46348(12) 0.107(15) Uiso d PG 0.318(5) 1 D 4
C C4 0.2827(4) 0.37231(19) 0.47823(13) 0.031(3) Uiso d PG 0.318(5) 1 D 4
C C5 0.1449(3) 0.3836(2) 0.50886(16) 0.029(2) Uiso d PG 0.318(5) 1 D 4
C C6 0.0756(3) 0.3098(2) 0.52339(17) 0.019(2) Uiso d PG 0.318(5) 1 D 4
C C7 0.0004(2) 0.2777(3) 0.5980(2) 0.027(2) Uiso d PG 0.318(5) 1 D 4
C C8 0.0193(2) 0.1691(3) 0.6293(2) 0.024(2) Uiso d PG 0.318(5) 1 D 4
C C9 0.1065(3) 0.1347(3) 0.57367(19) 0.026(2) Uiso d PG 0.318(5) 1 D 4
C C10 0.2050(3) 0.0408(2) 0.6068(2) 0.028(2) Uiso d PG 0.318(5) 1 D 4
C C11 0.3428(3) 0.0291(2) 0.57603(18) 0.033(4) Uiso d PG 0.318(5) 1 D 4
C C12 0.3764(3) 0.1125(2) 0.51341(15) 0.051(13) Uiso d PG 0.318(5) 1 D 4
C C13 0.5120(3) 0.1285(2) 0.51960(16) 0.017(4) Uiso d PG 0.318(5) 1 D 4
C C14 0.4930(3) 0.2374(2) 0.48840(14) 0.081(14) Uiso d PG 0.318(5) 1 D 4
C C15 0.5718(3) 0.2735(3) 0.52642(17) 0.053(7) Uiso d PG 0.318(5) 1 D 4
C C16 0.5065(4) 0.3621(2) 0.54155(17) 0.033(3) Uiso d PG 0.318(5) 1 D 4
C C17 0.3650(4) 0.41046(18) 0.51815(16) 0.034(3) Uiso d PG 0.318(5) 1 D 4
C C18 0.2788(4) 0.44517(14) 0.57391(18) 0.022(2) Uiso d PG 0.318(5) 1 D 4
C C19 0.1423(3) 0.42833(17) 0.56787(18) 0.026(2) Uiso d PG 0.318(5) 1 D 4
C C20 0.0709(3) 0.3976(2) 0.6394(2) 0.028(3) Uiso d PG 0.318(5) 1 D 4
C C21 -0.0016(2) 0.3205(3) 0.6548(2) 0.034(3) Uiso d PG 0.318(5) 1 D 4
C C22 0.0148(2) 0.2571(3) 0.7449(2) 0.069(12) Uiso d PG 0.318(5) 1 D 4
C C23 0.0324(3) 0.1533(3) 0.7747(2) 0.030(3) Uiso d PG 0.318(5) 1 D 4
C C24 0.0353(3) 0.1084(3) 0.7159(2) 0.045(8) Uiso d PG 0.318(5) 1 D 4
C C25 0.1381(3) 0.0103(2) 0.7502(2) 0.029(2) Uiso d PG 0.318(5) 1 D 4
C C26 0.2208(4) -0.0226(2) 0.6970(2) 0.043(4) Uiso d PG 0.318(5) 1 D 4
C C27 0.3683(4) -0.07352(16) 0.7221(2) 0.019(2) Uiso d PG 0.318(5) 1 D 4
C C28 0.4435(4) -0.04159(18) 0.64734(19) 0.036(3) Uiso d PG 0.318(5) 1 D 4
C C29 0.5741(3) -0.0261(2) 0.6530(2) 0.051(10) Uiso d PG 0.318(5) 1 D 4
C C30 0.6090(3) 0.0608(2) 0.58766(19) 0.085(12) Uiso d PG 0.318(5) 1 D 4
C C31 0.6914(2) 0.0987(3) 0.6280(2) 0.052(11) Uiso d PG 0.318(5) 1 D 4
C C32 0.6731(2) 0.2024(3) 0.5982(2) 0.022(3) Uiso d PG 0.318(5) 1 D 4
C C33 0.6704(3) 0.2476(3) 0.6568(2) 0.029(4) Uiso d PG 0.318(5) 1 D 4
C C34 0.5679(3) 0.3460(2) 0.6221(2) 0.030(3) Uiso d PG 0.318(5) 1 D 4
C C35 0.4849(4) 0.3790(2) 0.6757(2) 0.045(4) Uiso d PG 0.318(5) 1 D 4
C C36 0.3372(4) 0.42987(16) 0.6508(2) 0.021(2) Uiso d PG 0.318(5) 1 D 4
C C37 0.2621(4) 0.39725(18) 0.7257(2) 0.040(3) Uiso d PG 0.318(5) 1 D 4
C C38 0.1329(3) 0.3815(2) 0.7200(2) 0.049(10) Uiso d PG 0.318(5) 1 D 4
C C39 0.0976(3) 0.2949(2) 0.78513(19) 0.121(15) Uiso d PG 0.318(5) 1 D 4
C C40 0.1344(3) 0.0826(3) 0.84608(17) 0.063(8) Uiso d PG 0.318(5) 1 D 4
C C41 0.1994(4) -0.0055(2) 0.83084(18) 0.032(3) Uiso d PG 0.318(5) 1 D 4
C C42 0.3409(4) -0.05439(18) 0.85476(16) 0.037(3) Uiso d PG 0.318(5) 1 D 4
C C43 0.4266(4) -0.08884(15) 0.79903(18) 0.021(2) Uiso d PG 0.318(5) 1 D 4
C C44 0.5632(3) -0.07243(17) 0.80485(18) 0.024(2) Uiso d PG 0.318(5) 1 D 4
C C45 0.6348(3) -0.0417(2) 0.7334(2) 0.027(3) Uiso d PG 0.318(5) 1 D 4
C C46 0.7074(2) 0.0354(3) 0.7181(2) 0.028(3) Uiso d PG 0.318(5) 1 D 4
C C47 0.7048(2) 0.0785(3) 0.7749(2) 0.022(2) Uiso d PG 0.318(5) 1 D 4
C C48 0.6857(2) 0.1871(3) 0.7434(2) 0.022(3) Uiso d PG 0.318(5) 1 D 4
C C49 0.5987(3) 0.2213(3) 0.79926(19) 0.024(2) Uiso d PG 0.318(5) 1 D 4
C C50 0.5006(3) 0.3153(2) 0.7662(2) 0.026(2) Uiso d PG 0.318(5) 1 D 4
C C51 0.3633(3) 0.3265(2) 0.79711(18) 0.041(4) Uiso d PG 0.318(5) 1 D 4
C C52 0.3289(3) 0.2435(2) 0.85958(16) 0.064(11) Uiso d PG 0.318(5) 1 D 4
C C53 0.1938(3) 0.2275(2) 0.85337(16) 0.043(10) Uiso d PG 0.318(5) 1 D 4
C C54 0.2129(3) 0.1187(3) 0.88439(14) 0.088(13) Uiso d PG 0.318(5) 1 D 4
C C55 0.3605(4) 0.0678(2) 0.90975(12) 0.077(17) Uiso d PG 0.318(5) 1 D 4
C C56 0.4232(4) -0.0167(2) 0.89494(13) 0.039(4) Uiso d PG 0.318(5) 1 D 4
C C57 0.5608(3) -0.0279(2) 0.86437(15) 0.024(2) Uiso d PG 0.318(5) 1 D 4
C C58 0.6298(3) 0.0464(2) 0.84973(16) 0.020(2) Uiso d PG 0.318(5) 1 D 4
C C59 0.5638(3) 0.1342(3) 0.86517(16) 0.020(3) Uiso d PG 0.318(5) 1 D 4
C C60 0.4322(3) 0.1452(2) 0.89434(13) 0.025(3) Uiso d PG 0.318(5) 1 D 4
C C1 0.1986(4) 0.1093(3) 0.88109(9) 0.009(5) Uiso d PG 0.151(4) 1 E 5
C C2 0.1454(3) 0.0587(3) 0.84416(10) 0.025(5) Uiso d PG 0.151(4) 1 E 5
C C3 0.0443(3) 0.1156(2) 0.77080(11) 0.033(6) Uiso d PG 0.151(4) 1 E 5
C C4 0.0016(3) 0.2208(3) 0.73723(11) 0.030(5) Uiso d PG 0.151(4) 1 E 5
C C5 0.0576(3) 0.2738(3) 0.77568(11) 0.044(7) Uiso d PG 0.151(4) 1 E 5
C C6 0.1541(3) 0.2192(3) 0.84623(10) 0.029(6) Uiso d PG 0.151(4) 1 E 5
C C7 0.2736(4) 0.2547(3) 0.85252(10) 0.037(6) Uiso d PG 0.151(4) 1 E 5
C C8 0.3933(4) 0.1666(3) 0.89152(9) 0.036(6) Uiso d PG 0.151(4) 1 E 5
C C9 0.3468(4) 0.0769(3) 0.90915(8) 0.09(3) Uiso d PG 0.151(4) 1 E 5
C C10 0.4343(4) -0.0050(3) 0.89920(7) 0.023(6) Uiso d PG 0.151(4) 1 E 5
C C11 0.3786(3) -0.0587(2) 0.86118(8) 0.016(5) Uiso d PG 0.151(4) 1 E 5
C C12 0.2369(3) -0.0273(2) 0.83405(9) 0.017(4) Uiso d PG 0.151(4) 1 E 5
C C13 0.1931(3) -0.0235(2) 0.75446(10) 0.007(4) Uiso d PG 0.151(4) 1 E 5
C C14 0.0733(3) 0.0649(2) 0.71521(11) 0.025(5) Uiso d PG 0.151(4) 1 E 5
C C15 0.0574(3) 0.1214(2) 0.62856(11) 0.045(7) Uiso d PG 0.151(4) 1 E 5
C C16 0.0121(2) 0.2315(2) 0.59328(11) 0.010(4) Uiso d PG 0.151(4) 1 E 5
C C17 -0.0151(3) 0.2803(2) 0.64634(11) 0.020(7) Uiso d PG 0.151(4) 1 E 5
C C18 0.0309(3) 0.3703(2) 0.62798(12) 0.034(6) Uiso d PG 0.151(4) 1 E 5
C C19 0.0759(3) 0.3658(2) 0.70853(12) 0.063(9) Uiso d PG 0.151(4) 1 E 5
C C20 0.1902(3) 0.3998(3) 0.71412(12) 0.054(10) Uiso d PG 0.151(4) 1 E 5
C C21 0.2913(3) 0.3430(3) 0.78776(11) 0.035(6) Uiso d PG 0.151(4) 1 E 5
C C22 0.4287(3) 0.3471(3) 0.75945(11) 0.029(6) Uiso d PG 0.151(4) 1 E 5
C C23 0.5430(3) 0.2628(3) 0.79704(10) 0.021(6) Uiso d PG 0.151(4) 1 E 5
C C24 0.5249(3) 0.1708(3) 0.86404(9) 0.033(6) Uiso d PG 0.151(4) 1 E 5
C C25 0.6162(3) 0.0850(3) 0.85389(8) 0.021(5) Uiso d PG 0.151(4) 1 E 5
C C26 0.5720(3) -0.0008(3) 0.87115(7) 0.029(5) Uiso d PG 0.151(4) 1 E 5
C C27 0.6014(3) -0.0515(2) 0.81563(7) 0.055(9) Uiso d PG 0.151(4) 1 E 5
C C28 0.4820(3) -0.0873(2) 0.80959(8) 0.036(9) Uiso d PG 0.151(4) 1 E 5
C C29 0.4394(3) -0.0838(2) 0.73304(8) 0.21(5) Uiso d PG 0.151(4) 1 E 5
C C30 0.2917(3) -0.0513(2) 0.70497(9) 0.056(13) Uiso d PG 0.151(4) 1 E 5
C C31 0.2756(3) 0.00829(18) 0.61385(9) 0.042(7) Uiso d PG 0.151(4) 1 E 5
C C32 0.1615(2) 0.09255(18) 0.57664(10) 0.013(6) Uiso d PG 0.151(4) 1 E 5
C C33 0.1791(2) 0.18466(17) 0.50955(9) 0.022(5) Uiso d PG 0.151(4) 1 E 5
C C34 0.0872(2) 0.27046(18) 0.51955(10) 0.016(5) Uiso d PG 0.151(4) 1 E 5
C C35 0.1318(2) 0.35653(18) 0.50225(10) 0.017(4) Uiso d PG 0.151(4) 1 E 5
C C36 0.1026(3) 0.4075(2) 0.55769(11) 0.054(8) Uiso d PG 0.151(4) 1 E 5
C C37 0.2228(3) 0.4427(2) 0.56398(11) 0.019(5) Uiso d PG 0.151(4) 1 E 5
C C38 0.2652(3) 0.4387(2) 0.64014(12) 0.14(3) Uiso d PG 0.151(4) 1 E 5
C C39 0.4125(3) 0.4064(2) 0.66833(12) 0.062(15) Uiso d PG 0.151(4) 1 E 5
C C40 0.6462(3) 0.2340(3) 0.74484(10) 0.038(6) Uiso d PG 0.151(4) 1 E 5
C C41 0.6912(3) 0.1243(3) 0.78009(8) 0.025(5) Uiso d PG 0.151(4) 1 E 5
C C42 0.7193(3) 0.0754(2) 0.72699(8) 0.019(8) Uiso d PG 0.151(4) 1 E 5
C C43 0.6731(3) -0.0142(2) 0.74533(7) 0.047(8) Uiso d PG 0.151(4) 1 E 5
C C44 0.6283(3) -0.01044(19) 0.66521(7) 0.056(8) Uiso d PG 0.151(4) 1 E 5
C C45 0.5141(3) -0.04447(18) 0.65948(8) 0.060(11) Uiso d PG 0.151(4) 1 E 5
C C46 0.4130(2) 0.01255(16) 0.58568(8) 0.045(8) Uiso d PG 0.151(4) 1 E 5
C C47 0.4306(2) 0.10123(15) 0.52103(7) 0.049(8) Uiso d PG 0.151(4) 1 E 5
C C48 0.3108(2) 0.18922(15) 0.48225(8) 0.031(5) Uiso d PG 0.151(4) 1 E 5
C C49 0.3577(2) 0.27881(15) 0.46457(8) 0.016(6) Uiso d PG 0.151(4) 1 E 5
C C50 0.2700(2) 0.36083(17) 0.47412(9) 0.024(6) Uiso d PG 0.151(4) 1 E 5
C C51 0.3262(2) 0.41393(18) 0.51223(10) 0.014(4) Uiso d PG 0.151(4) 1 E 5
C C52 0.4675(2) 0.3831(2) 0.53943(10) 0.010(4) Uiso d PG 0.151(4) 1 E 5
C C53 0.5113(3) 0.3792(2) 0.61893(11) 0.004(4) Uiso d PG 0.151(4) 1 E 5
C C54 0.6308(3) 0.2906(2) 0.65818(10) 0.028(5) Uiso d PG 0.151(4) 1 E 5
C C55 0.6604(2) 0.2400(2) 0.60243(9) 0.023(6) Uiso d PG 0.151(4) 1 E 5
C C56 0.7032(2) 0.1347(2) 0.63615(8) 0.033(7) Uiso d PG 0.151(4) 1 E 5
C C57 0.6473(2) 0.08173(18) 0.59773(7) 0.043(8) Uiso d PG 0.151(4) 1 E 5
C C58 0.5503(2) 0.13687(16) 0.52705(7) 0.025(5) Uiso d PG 0.151(4) 1 E 5
C C59 0.5061(2) 0.24649(16) 0.49239(7) 0.017(6) Uiso d PG 0.151(4) 1 E 5
C C60 0.5592(2) 0.29735(19) 0.52897(9) 0.032(7) Uiso d PG 0.151(4) 1 E 5
C C121 0.3984(6) 0.3698(4) 0.1832(3) 0.0592(13) Uani d . 1 1 . .
H H121 0.4296 0.3193 0.1627 0.071 Uiso calc R 1 1 . .
C C122 0.47818(14) 0.36753(10) 0.24887(7) 0.0558(12) Uani d G 1 1 . .
H H122 0.5652 0.3179 0.2719 0.067 Uiso calc R 1 1 . .
C C123 0.42704(17) 0.43904(12) 0.27898(8) 0.0529(12) Uani d G 1 1 . .
H H123 0.4786 0.4379 0.3244 0.063 Uiso calc R 1 1 . .
C C124 0.30324(17) 0.51213(11) 0.24513(9) 0.0534(12) Uani d G 1 1 . .
H H124 0.2716 0.5617 0.2665 0.064 Uiso calc R 1 1 . .
C C125 0.22436(15) 0.51506(11) 0.18104(9) 0.0551(12) Uani d G 1 1 . .
H H125 0.1366 0.5642 0.1594 0.066 Uiso calc R 1 1 . .
C C126 0.27583(13) 0.44404(10) 0.14817(8) 0.0548(12) Uani d G 1 1 . .
H H126 0.2255 0.4473 0.1013 0.066 Uiso calc R 1 1 . .
C C127 0.27499(15) 0.49713(12) -0.10876(7) 0.0450(10) Uani d G 1 1 . .
H H127 0.2803 0.5599 -0.1525 0.054 Uiso calc R 1 1 . .
C C128 0.39530(13) 0.42312(10) -0.06497(7) 0.0413(10) Uani d G 1 1 . .
H H128 0.4840 0.4356 -0.0769 0.050 Uiso calc R 1 1 . .
C C129 0.38590(13) 0.32946(10) -0.00286(8) 0.0393(10) Uani d G 1 1 . .
H H129 0.4689 0.2784 0.0267 0.047 Uiso calc R 1 1 . .
C C130 0.25837(13) 0.31015(12) 0.01606(9) 0.0424(10) Uani d G 1 1 . .
H H130 0.2533 0.2460 0.0575 0.051 Uiso calc R 1 1 . .
C C131 0.13578(13) 0.38649(14) -0.02669(9) 0.0443(10) Uani d G 1 1 . .
H H131 0.0471 0.3746 -0.0134 0.053 Uiso calc R 1 1 . .
C C132 0.14432(14) 0.47846(13) -0.08777(8) 0.0461(11) Uani d G 1 1 . .
H H132 0.0611 0.5300 -0.1162 0.055 Uiso calc R 1 1 . .
C C133 0.88564(11) 0.24327(13) 0.11118(9) 0.0533(12) Uani d G 1 1 . .
H H133 0.8828 0.2674 0.1535 0.064 Uiso calc R 1 1 . .
C C134 0.77689(12) 0.28503(11) 0.04678(8) 0.0541(12) Uani d G 1 1 . .
H H134 0.6992 0.3383 0.0452 0.065 Uiso calc R 1 1 . .
C C135 0.78178(13) 0.24915(11) -0.01495(9) 0.0516(12) Uani d G 1 1 . .
H H135 0.7065 0.2770 -0.0577 0.062 Uiso calc R 1 1 . .
C C136 0.89606(15) 0.17284(13) -0.01446(10) 0.0554(13) Uani d G 1 1 . .
H H136 0.9010 0.1480 -0.0565 0.066 Uiso calc R 1 1 . .
C C137 1.00708(14) 0.13266(14) 0.05217(11) 0.0601(14) Uani d G 1 1 . .
H H137 1.0878 0.0818 0.0531 0.072 Uiso calc R 1 1 . .
C C138 0.99850(12) 0.16513(14) 0.11157(11) 0.0538(13) Uani d G 1 1 . .
H H138 1.0712 0.1346 0.1561 0.065 Uiso calc R 1 1 . .
C C139 1.0848(5) 0.2162(8) 0.3110(5) 0.049(2) Uiso d PG 0.50 1 F 6
H H139 1.1693 0.2030 0.2859 0.059 Uiso calc PR 0.50 1 F 6
C C140 1.0169(9) 0.3148(6) 0.2987(4) 0.047(2) Uiso d PG 0.50 1 F 6
H H140 1.0549 0.3690 0.2653 0.056 Uiso calc PR 0.50 1 F 6
C C141 0.8933(9) 0.3341(4) 0.3354(5) 0.048(2) Uiso d PG 0.50 1 F 6
H H141 0.8469 0.4015 0.3270 0.058 Uiso calc PR 0.50 1 F 6
C C142 0.8376(5) 0.2548(8) 0.3843(5) 0.045(2) Uiso d PG 0.50 1 F 6
H H142 0.7532 0.2680 0.4093 0.054 Uiso calc PR 0.50 1 F 6
C C143 0.9056(10) 0.1562(6) 0.3965(4) 0.048(2) Uiso d PG 0.50 1 F 6
H H143 0.8675 0.1020 0.4299 0.058 Uiso calc PR 0.50 1 F 6
C C144 1.0291(10) 0.1369(4) 0.3599(6) 0.054(2) Uiso d PG 0.50 1 F 6
H H144 1.0756 0.0695 0.3682 0.065 Uiso calc PR 0.50 1 F 6
C C145 0.9390(11) 0.3415(3) 0.3167(5) 0.049(2) Uiso d PG 0.50 1 G 7
H H145 0.9275 0.4126 0.2940 0.059 Uiso calc PR 0.50 1 G 7
C C146 1.0528(8) 0.2795(8) 0.2987(4) 0.052(2) Uiso d PG 0.50 1 G 7
H H146 1.1191 0.3081 0.2636 0.062 Uiso calc PR 0.50 1 G 7
C C147 1.0696(6) 0.1755(7) 0.3319(5) 0.0409(19) Uiso d PG 0.50 1 G 7
H H147 1.1474 0.1331 0.3196 0.049 Uiso calc PR 0.50 1 G 7
C C148 0.9725(11) 0.1335(3) 0.3832(5) 0.048(2) Uiso d PG 0.50 1 G 7
H H148 0.9840 0.0625 0.4059 0.058 Uiso calc PR 0.50 1 G 7
C C149 0.8587(8) 0.1956(8) 0.4012(4) 0.049(2) Uiso d PG 0.50 1 G 7
H H149 0.7923 0.1669 0.4362 0.058 Uiso calc PR 0.50 1 G 7
C C150 0.8419(7) 0.2996(7) 0.3680(5) 0.055(3) Uiso d PG 0.50 1 G 7
H H150 0.7641 0.3420 0.3803 0.067 Uiso calc PR 0.50 1 G 7

loop_
_atom_site_aniso_label
_atom_site_aniso_U_11
_atom_site_aniso_U_22
_atom_site_aniso_U_33
_atom_site_aniso_U_12
_atom_site_aniso_U_13
_atom_site_aniso_U_23
C121 0.071(3) 0.064(3) 0.052(3) -0.016(3) 0.004(2) -0.036(3)
C122 0.065(3) 0.056(3) 0.040(2) -0.022(2) -0.005(2) -0.011(2)
C123 0.079(3) 0.056(3) 0.036(2) -0.044(3) 0.005(2) -0.016(2)
C124 0.071(3) 0.056(3) 0.048(3) -0.035(2) 0.017(2) -0.026(2)
C125 0.050(3) 0.053(3) 0.065(3) -0.021(2) 0.006(2) -0.024(2)
C126 0.059(3) 0.061(3) 0.050(3) -0.020(2) -0.004(2) -0.027(2)
C127 0.051(3) 0.036(2) 0.044(2) -0.0136(19) 0.0038(19) -0.0128(19)
C128 0.045(2) 0.042(2) 0.041(2) -0.0143(18) 0.0065(18) -0.0208(19)
C129 0.040(2) 0.038(2) 0.037(2) -0.0010(17) -0.0062(17) -0.0185(18)
C130 0.054(2) 0.039(2) 0.032(2) -0.0170(19) -0.0002(18) -0.0110(18)
C131 0.039(2) 0.052(3) 0.044(2) -0.0147(19) 0.0016(18) -0.022(2)
C132 0.040(2) 0.045(2) 0.043(2) -0.0015(18) -0.0027(18) -0.014(2)
C133 0.050(3) 0.041(2) 0.063(3) -0.017(2) -0.004(2) -0.013(2)
C134 0.046(3) 0.039(2) 0.063(3) -0.0060(19) -0.007(2) -0.011(2)
C135 0.042(2) 0.052(3) 0.048(3) -0.015(2) -0.0004(19) -0.007(2)
C136 0.054(3) 0.061(3) 0.046(3) -0.025(2) 0.022(2) -0.014(2)
C137 0.037(2) 0.052(3) 0.063(3) -0.009(2) 0.017(2) 0.000(2)
C138 0.040(2) 0.051(3) 0.052(3) -0.019(2) 0.000(2) 0.000(2)

loop_
_atom_type_symbol
_atom_type_description
_atom_type_scat_dispersion_real
_atom_type_scat_dispersion_imag
_atom_type_scat_source
C C 0.0033 0.0016 'International Tables Vol C Tables 4.2.6.8 and 6.1.1.4'
H H 0.0000 0.0000 'International Tables Vol C Tables 4.2.6.8 and 6.1.1.4'

loop_
_geom_angle_atom_site_label_1
_geom_angle_atom_site_label_2
_geom_angle_atom_site_label_3
_geom_angle
C2 C1 C6 120.2
C2 C1 C9 120.1
C6 C1 C9 107.5
C1 C2 C3 120.1
C1 C2 C12 120.2
C3 C2 C12 108.1
C4 C3 C2 119.9
C4 C3 C14 120.1
C2 C3 C14 107.9
C3 C4 C17 120.0
C3 C4 C5 120.1
C17 C4 C5 108.2
C6 C5 C19 120.3
C6 C5 C4 120.0
C19 C5 C4 107.8
C5 C6 C1 119.8
C5 C6 C7 119.8
C1 C6 C7 108.4
C21 C7 C6 119.9
C21 C7 C8 119.8
C6 C7 C8 108.1
C24 C8 C9 120.1
C24 C8 C7 120.0
C9 C8 C7 107.6
C10 C9 C8 119.9
C10 C9 C1 119.8
C8 C9 C1 108.4
C9 C10 C26 119.9
C9 C10 C11 120.2
C26 C10 C11 108.1
C12 C11 C28 120.0
C12 C11 C10 119.9
C28 C11 C10 107.8
C11 C12 C13 119.9
C11 C12 C2 119.8
C13 C12 C2 108.2
C30 C13 C12 120.2
C30 C13 C14 120.1
C12 C13 C14 107.9
C15 C14 C3 120.0
C15 C14 C13 120.1
C3 C14 C13 108.0
C14 C15 C16 119.9
C14 C15 C32 119.8
C16 C15 C32 108.0
C17 C16 C34 119.8
C17 C16 C15 120.2
C34 C16 C15 107.8
C16 C17 C18 120.1
C16 C17 C4 119.7
C18 C17 C4 108.2
C36 C18 C17 120.1
C36 C18 C19 120.2
C17 C18 C19 107.5
C20 C19 C5 120.1
C20 C19 C18 119.7
C5 C19 C18 108.3
C19 C20 C21 119.8
C19 C20 C38 119.9
C21 C20 C38 108.3
C7 C21 C22 120.1
C7 C21 C20 120.2
C22 C21 C20 107.8
C23 C22 C21 120.0
C23 C22 C39 120.1
C21 C22 C39 108.1
C22 C23 C24 120.1
C22 C23 C40 119.8
C24 C23 C40 107.8
C8 C24 C23 120.0
C8 C24 C25 119.9
C23 C24 C25 108.3
C26 C25 C24 120.0
C26 C25 C41 120.0
C24 C25 C41 107.9
C25 C26 C10 120.3
C25 C26 C27 119.9
C10 C26 C27 107.9
C43 C27 C26 120.1
C43 C27 C28 120.0
C26 C27 C28 108.0
C29 C28 C11 119.9
C29 C28 C27 119.9
C11 C28 C27 108.1
C28 C29 C45 120.1
C28 C29 C30 120.0
C45 C29 C30 107.8
C13 C30 C29 119.9
C13 C30 C31 119.9
C29 C30 C31 108.0
C32 C31 C46 120.0
C32 C31 C30 119.9
C46 C31 C30 108.1
C31 C32 C33 120.2
C31 C32 C15 120.2
C33 C32 C15 107.8
C48 C33 C32 120.0
C48 C33 C34 119.8
C32 C33 C34 108.3
C35 C34 C33 119.7
C35 C34 C16 119.9
C33 C34 C16 108.1
C34 C35 C36 120.0
C34 C35 C50 120.3
C36 C35 C50 107.8
C18 C36 C35 120.0
C18 C36 C37 119.9
C35 C36 C37 108.0
C38 C37 C51 119.9
C38 C37 C36 119.9
C51 C37 C36 108.2
C37 C38 C39 120.3
C37 C38 C20 120.5
C39 C38 C20 107.7
C53 C39 C38 119.9
C53 C39 C22 120.0
C38 C39 C22 108.2
C54 C40 C41 120.1
C54 C40 C23 120.1
C41 C40 C23 107.9
C42 C41 C40 120.2
C42 C41 C25 119.9
C40 C41 C25 108.1
C41 C42 C43 119.8
C41 C42 C56 119.8
C43 C42 C56 108.2
C27 C43 C42 120.2
C27 C43 C44 120.0
C42 C43 C44 107.8
C45 C44 C57 120.2
C45 C44 C43 119.9
C57 C44 C43 108.0
C44 C45 C29 120.0
C44 C45 C46 119.7
C29 C45 C46 108.3
C47 C46 C31 120.0
C47 C46 C45 120.2
C31 C46 C45 107.8
C46 C47 C58 120.1
C46 C47 C48 119.8
C58 C47 C48 108.1
C33 C48 C49 120.5
C33 C48 C47 120.0
C49 C48 C47 107.5
C50 C49 C48 119.8
C50 C49 C59 120.0
C48 C49 C59 108.5
C49 C50 C51 119.8
C49 C50 C35 119.8
C51 C50 C35 108.3
C52 C51 C50 120.5
C52 C51 C37 119.7
C50 C51 C37 107.8
C51 C52 C53 120.2
C51 C52 C60 119.5
C53 C52 C60 108.2
C39 C53 C52 120.0
C39 C53 C54 120.0
C52 C53 C54 107.9
C40 C54 C55 120.0
C40 C54 C53 120.0
C55 C54 C53 108.1
C56 C55 C60 120.1
C56 C55 C54 120.0
C60 C55 C54 107.7
C55 C56 C42 119.9
C55 C56 C57 120.0
C42 C56 C57 108.2
C58 C57 C56 119.8
C58 C57 C44 120.3
C56 C57 C44 107.8
C57 C58 C59 119.9
C57 C58 C47 119.5
C59 C58 C47 108.5
C60 C59 C58 120.5
C60 C59 C49 120.0
C58 C59 C49 107.4
C59 C60 C55 119.7
C59 C60 C52 120.2
C55 C60 C52 108.1
C2 C1 C6 120.2
C2 C1 C9 120.1
C6 C1 C9 107.5
C1 C2 C3 120.1
C1 C2 C12 120.2
C3 C2 C12 108.1
C4 C3 C2 119.9
C4 C3 C14 120.1
C2 C3 C14 107.9
C3 C4 C17 120.0
C3 C4 C5 120.1
C17 C4 C5 108.2
C6 C5 C19 120.3
C6 C5 C4 120.0
C19 C5 C4 107.8
C5 C6 C1 119.8
C5 C6 C7 119.8
C1 C6 C7 108.4
C21 C7 C6 119.9
C21 C7 C8 119.8
C6 C7 C8 108.1
C24 C8 C9 120.1
C24 C8 C7 120.0
C9 C8 C7 107.6
C10 C9 C8 119.9
C10 C9 C1 119.8
C8 C9 C1 108.4
C9 C10 C26 119.9
C9 C10 C11 120.2
C26 C10 C11 108.1
C12 C11 C28 120.0
C12 C11 C10 119.9
C28 C11 C10 107.8
C11 C12 C13 119.9
C11 C12 C2 119.8
C13 C12 C2 108.2
C30 C13 C12 120.2
C30 C13 C14 120.1
C12 C13 C14 107.9
C15 C14 C3 120.0
C15 C14 C13 120.1
C3 C14 C13 108.0
C14 C15 C16 119.9
C14 C15 C32 119.8
C16 C15 C32 108.0
C17 C16 C34 119.8
C17 C16 C15 120.2
C34 C16 C15 107.8
C16 C17 C18 120.1
C16 C17 C4 119.7
C18 C17 C4 108.2
C36 C18 C17 120.1
C36 C18 C19 120.2
C17 C18 C19 107.5
C20 C19 C5 120.1
C20 C19 C18 119.7
C5 C19 C18 108.3
C19 C20 C21 119.8
C19 C20 C38 119.9
C21 C20 C38 108.3
C7 C21 C22 120.1
C7 C21 C20 120.2
C22 C21 C20 107.8
C23 C22 C21 120.0
C23 C22 C39 120.1
C21 C22 C39 108.1
C22 C23 C24 120.1
C22 C23 C40 119.8
C24 C23 C40 107.8
C8 C24 C23 120.0
C8 C24 C25 119.9
C23 C24 C25 108.3
C26 C25 C24 120.0
C26 C25 C41 120.0
C24 C25 C41 107.9
C25 C26 C10 120.3
C25 C26 C27 119.9
C10 C26 C27 107.9
C43 C27 C26 120.1
C43 C27 C28 120.0
C26 C27 C28 108.0
C29 C28 C11 119.9
C29 C28 C27 119.9
C11 C28 C27 108.1
C28 C29 C45 120.1
C28 C29 C30 120.0
C45 C29 C30 107.8
C13 C30 C29 119.9
C13 C30 C31 119.9
C29 C30 C31 108.0
C32 C31 C46 120.0
C32 C31 C30 119.9
C46 C31 C30 108.1
C31 C32 C33 120.2
C31 C32 C15 120.2
C33 C32 C15 107.8
C48 C33 C32 120.0
C48 C33 C34 119.8
C32 C33 C34 108.3
C35 C34 C33 119.7
C35 C34 C16 119.9
C33 C34 C16 108.1
C34 C35 C36 120.0
C34 C35 C50 120.3
C36 C35 C50 107.8
C18 C36 C35 120.0
C18 C36 C37 119.9
C35 C36 C37 108.0
C38 C37 C51 119.9
C38 C37 C36 119.9
C51 C37 C36 108.2
C37 C38 C39 120.3
C37 C38 C20 120.5
C39 C38 C20 107.7
C53 C39 C38 119.9
C53 C39 C22 120.0
C38 C39 C22 108.2
C54 C40 C41 120.1
C54 C40 C23 120.1
C41 C40 C23 107.9
C42 C41 C40 120.2
C42 C41 C25 119.9
C40 C41 C25 108.1
C41 C42 C43 119.8
C41 C42 C56 119.8
C43 C42 C56 108.2
C27 C43 C42 120.2
C27 C43 C44 120.0
C42 C43 C44 107.8
C45 C44 C57 120.2
C45 C44 C43 119.9
C57 C44 C43 108.0
C44 C45 C29 120.0
C44 C45 C46 119.7
C29 C45 C46 108.3
C47 C46 C31 120.0
C47 C46 C45 120.2
C31 C46 C45 107.8
C46 C47 C58 120.1
C46 C47 C48 119.8
C58 C47 C48 108.1
C33 C48 C49 120.5
C33 C48 C47 120.0
C49 C48 C47 107.5
C50 C49 C48 119.8
C50 C49 C59 120.0
C48 C49 C59 108.5
C49 C50 C51 119.8
C49 C50 C35 119.8
C51 C50 C35 108.3
C52 C51 C50 120.5
C52 C51 C37 119.7
C50 C51 C37 107.8
C51 C52 C53 120.2
C51 C52 C60 119.5
C53 C52 C60 108.2
C39 C53 C52 120.0
C39 C53 C54 120.0
C52 C53 C54 107.9
C40 C54 C55 120.0
C40 C54 C53 120.0
C55 C54 C53 108.1
C56 C55 C60 120.1
C56 C55 C54 120.0
C60 C55 C54 107.7
C55 C56 C42 119.9
C55 C56 C57 120.0
C42 C56 C57 108.2
C58 C57 C56 119.8
C58 C57 C44 120.3
C56 C57 C44 107.8
C57 C58 C59 119.9
C57 C58 C47 119.5
C59 C58 C47 108.5
C60 C59 C58 120.5
C60 C59 C49 120.0
C58 C59 C49 107.4
C59 C60 C55 119.7
C59 C60 C52 120.2
C55 C60 C52 108.1
C2 C1 C6 120.2
C2 C1 C9 120.1
C6 C1 C9 107.5
C1 C2 C3 120.1
C1 C2 C12 120.2
C3 C2 C12 108.1
C4 C3 C2 119.9
C4 C3 C14 120.1
C2 C3 C14 107.9
C3 C4 C17 120.0
C3 C4 C5 120.1
C17 C4 C5 108.2
C6 C5 C19 120.3
C6 C5 C4 120.0
C19 C5 C4 107.8
C5 C6 C1 119.8
C5 C6 C7 119.8
C1 C6 C7 108.4
C21 C7 C6 119.9
C21 C7 C8 119.8
C6 C7 C8 108.1
C24 C8 C9 120.1
C24 C8 C7 120.0
C9 C8 C7 107.6
C10 C9 C8 119.9
C10 C9 C1 119.8
C8 C9 C1 108.4
C9 C10 C26 119.9
C9 C10 C11 120.2
C26 C10 C11 108.1
C12 C11 C28 120.0
C12 C11 C10 119.9
C28 C11 C10 107.9
C11 C12 C13 119.9
C11 C12 C2 119.8
C13 C12 C2 108.2
C30 C13 C12 120.2
C30 C13 C14 120.1
C12 C13 C14 107.9
C15 C14 C3 120.0
C15 C14 C13 120.1
C3 C14 C13 108.0
C14 C15 C16 119.9
C14 C15 C32 119.8
C16 C15 C32 108.0
C17 C16 C34 119.8
C17 C16 C15 120.2
C34 C16 C15 107.8
C16 C17 C18 120.1
C16 C17 C4 119.7
C18 C17 C4 108.2
C36 C18 C17 120.1
C36 C18 C19 120.2
C17 C18 C19 107.5
C20 C19 C5 120.1
C20 C19 C18 119.7
C5 C19 C18 108.3
C19 C20 C21 119.8
C19 C20 C38 119.9
C21 C20 C38 108.3
C7 C21 C22 120.1
C7 C21 C20 120.2
C22 C21 C20 107.8
C23 C22 C21 120.0
C23 C22 C39 120.1
C21 C22 C39 108.1
C22 C23 C24 120.1
C22 C23 C40 119.8
C24 C23 C40 107.8
C8 C24 C23 120.0
C8 C24 C25 119.9
C23 C24 C25 108.3
C26 C25 C24 120.0
C26 C25 C41 120.0
C24 C25 C41 107.9
C25 C26 C10 120.3
C25 C26 C27 119.9
C10 C26 C27 107.9
C43 C27 C26 120.1
C43 C27 C28 120.0
C26 C27 C28 108.0
C29 C28 C11 119.9
C29 C28 C27 119.9
C11 C28 C27 108.1
C28 C29 C45 120.1
C28 C29 C30 120.0
C45 C29 C30 107.8
C13 C30 C29 119.9
C13 C30 C31 119.9
C29 C30 C31 108.0
C32 C31 C46 120.0
C32 C31 C30 119.9
C46 C31 C30 108.1
C31 C32 C33 120.2
C31 C32 C15 120.2
C33 C32 C15 107.8
C48 C33 C32 120.0
C48 C33 C34 119.8
C32 C33 C34 108.3
C35 C34 C33 119.7
C35 C34 C16 119.9
C33 C34 C16 108.1
C34 C35 C36 120.0
C34 C35 C50 120.3
C36 C35 C50 107.8
C18 C36 C35 120.0
C18 C36 C37 119.9
C35 C36 C37 108.0
C38 C37 C51 119.9
C38 C37 C36 119.9
C51 C37 C36 108.2
C37 C38 C39 120.3
C37 C38 C20 120.5
C39 C38 C20 107.7
C53 C39 C38 119.9
C53 C39 C22 120.0
C38 C39 C22 108.2
C54 C40 C41 120.1
C54 C40 C23 120.1
C41 C40 C23 107.9
C42 C41 C40 120.2
C42 C41 C25 119.9
C40 C41 C25 108.1
C41 C42 C43 119.8
C41 C42 C56 119.8
C43 C42 C56 108.2
C27 C43 C42 120.2
C27 C43 C44 120.0
C42 C43 C44 107.8
C45 C44 C57 120.2
C45 C44 C43 119.9
C57 C44 C43 108.0
C44 C45 C29 120.0
C44 C45 C46 119.7
C29 C45 C46 108.3
C47 C46 C31 120.0
C47 C46 C45 120.2
C31 C46 C45 107.8
C46 C47 C58 120.1
C46 C47 C48 119.8
C58 C47 C48 108.1
C33 C48 C49 120.5
C33 C48 C47 120.0
C49 C48 C47 107.5
C50 C49 C48 119.8
C50 C49 C59 120.0
C48 C49 C59 108.5
C49 C50 C51 119.8
C49 C50 C35 119.8
C51 C50 C35 108.3
C52 C51 C50 120.5
C52 C51 C37 119.7
C50 C51 C37 107.8
C51 C52 C53 120.2
C51 C52 C60 119.5
C53 C52 C60 108.2
C39 C53 C52 120.0
C39 C53 C54 120.0
C52 C53 C54 107.9
C40 C54 C55 120.0
C40 C54 C53 120.0
C55 C54 C53 108.1
C56 C55 C60 120.1
C56 C55 C54 120.0
C60 C55 C54 107.7
C55 C56 C42 119.9
C55 C56 C57 120.0
C42 C56 C57 108.2
C58 C57 C56 119.8
C58 C57 C44 120.3
C56 C57 C44 107.8
C57 C58 C59 119.9
C57 C58 C47 119.5
C59 C58 C47 108.5
C60 C59 C58 120.5
C60 C59 C49 120.0
C58 C59 C49 107.4
C59 C60 C55 119.7
C59 C60 C52 120.2
C55 C60 C52 108.1
C2 C1 C6 120.2
C2 C1 C9 120.1
C6 C1 C9 107.5
C1 C2 C3 120.1
C1 C2 C12 120.2
C3 C2 C12 108.1
C4 C3 C2 119.9
C4 C3 C14 120.1
C2 C3 C14 107.9
C3 C4 C17 120.0
C3 C4 C5 120.1
C17 C4 C5 108.2
C6 C5 C19 120.3
C6 C5 C4 120.0
C19 C5 C4 107.8
C5 C6 C1 119.8
C5 C6 C7 119.8
C1 C6 C7 108.4
C21 C7 C6 119.9
C21 C7 C8 119.8
C6 C7 C8 108.1
C24 C8 C9 120.1
C24 C8 C7 120.0
C9 C8 C7 107.6
C10 C9 C8 119.9
C10 C9 C1 119.8
C8 C9 C1 108.4
C9 C10 C26 119.9
C9 C10 C11 120.2
C26 C10 C11 108.1
C12 C11 C28 120.0
C12 C11 C10 119.9
C28 C11 C10 107.8
C11 C12 C13 119.9
C11 C12 C2 119.8
C13 C12 C2 108.2
C30 C13 C12 120.2
C30 C13 C14 120.1
C12 C13 C14 107.9
C15 C14 C3 120.0
C15 C14 C13 120.1
C3 C14 C13 108.0
C14 C15 C16 119.9
C14 C15 C32 119.8
C16 C15 C32 108.0
C17 C16 C34 119.8
C17 C16 C15 120.2
C34 C16 C15 107.8
C16 C17 C18 120.1
C16 C17 C4 119.7
C18 C17 C4 108.2
C36 C18 C17 120.1
C36 C18 C19 120.2
C17 C18 C19 107.5
C20 C19 C5 120.1
C20 C19 C18 119.7
C5 C19 C18 108.3
C19 C20 C21 119.8
C19 C20 C38 119.9
C21 C20 C38 108.3
C7 C21 C22 120.1
C7 C21 C20 120.2
C22 C21 C20 107.8
C23 C22 C21 120.0
C23 C22 C39 120.1
C21 C22 C39 108.1
C22 C23 C24 120.1
C22 C23 C40 119.8
C24 C23 C40 107.8
C8 C24 C23 120.0
C8 C24 C25 119.9
C23 C24 C25 108.3
C26 C25 C24 120.0
C26 C25 C41 120.0
C24 C25 C41 107.9
C25 C26 C10 120.3
C25 C26 C27 119.9
C10 C26 C27 107.9
C43 C27 C26 120.1
C43 C27 C28 120.0
C26 C27 C28 108.0
C29 C28 C11 119.9
C29 C28 C27 119.9
C11 C28 C27 108.1
C28 C29 C45 120.1
C28 C29 C30 120.0
C45 C29 C30 107.8
C13 C30 C29 119.9
C13 C30 C31 119.9
C29 C30 C31 108.0
C32 C31 C46 120.0
C32 C31 C30 119.9
C46 C31 C30 108.1
C31 C32 C33 120.2
C31 C32 C15 120.2
C33 C32 C15 107.8
C48 C33 C32 120.0
C48 C33 C34 119.8
C32 C33 C34 108.3
C35 C34 C33 119.7
C35 C34 C16 119.9
C33 C34 C16 108.1
C34 C35 C36 120.0
C34 C35 C50 120.3
C36 C35 C50 107.8
C18 C36 C35 120.0
C18 C36 C37 119.9
C35 C36 C37 108.0
C38 C37 C51 119.9
C38 C37 C36 119.9
C51 C37 C36 108.2
C37 C38 C39 120.3
C37 C38 C20 120.5
C39 C38 C20 107.7
C53 C39 C38 119.9
C53 C39 C22 120.0
C38 C39 C22 108.2
C54 C40 C41 120.1
C54 C40 C23 120.1
C41 C40 C23 107.9
C42 C41 C40 120.2
C42 C41 C25 119.9
C40 C41 C25 108.1
C41 C42 C43 119.8
C41 C42 C56 119.8
C43 C42 C56 108.2
C27 C43 C42 120.2
C27 C43 C44 120.0
C42 C43 C44 107.8
C45 C44 C57 120.2
C45 C44 C43 119.9
C57 C44 C43 108.0
C44 C45 C29 120.0
C44 C45 C46 119.7
C29 C45 C46 108.3
C47 C46 C31 120.0
C47 C46 C45 120.2
C31 C46 C45 107.8
C46 C47 C58 120.1
C46 C47 C48 119.8
C58 C47 C48 108.1
C33 C48 C49 120.5
C33 C48 C47 120.0
C49 C48 C47 107.5
C50 C49 C48 119.8
C50 C49 C59 120.0
C48 C49 C59 108.5
C49 C50 C51 119.8
C49 C50 C35 119.8
C51 C50 C35 108.3
C52 C51 C50 120.5
C52 C51 C37 119.7
C50 C51 C37 107.8
C51 C52 C53 120.2
C51 C52 C60 119.5
C53 C52 C60 108.2
C39 C53 C52 120.0
C39 C53 C54 120.0
C52 C53 C54 107.9
C40 C54 C55 120.0
C40 C54 C53 120.0
C55 C54 C53 108.1
C56 C55 C60 120.1
C56 C55 C54 120.0
C60 C55 C54 107.7
C55 C56 C42 119.9
C55 C56 C57 120.0
C42 C56 C57 108.2
C58 C57 C56 119.8
C58 C57 C44 120.3
C56 C57 C44 107.8
C57 C58 C59 119.9
C57 C58 C47 119.5
C59 C58 C47 108.5
C60 C59 C58 120.5
C60 C59 C49 120.0
C58 C59 C49 107.4
C59 C60 C55 119.7
C59 C60 C52 120.2
C55 C60 C52 108.1
C2 C1 C6 120.2
C2 C1 C9 120.1
C6 C1 C9 107.5
C1 C2 C3 120.1
C1 C2 C12 120.2
C3 C2 C12 108.1
C4 C3 C2 119.9
C4 C3 C14 120.1
C2 C3 C14 107.9
C3 C4 C17 120.0
C3 C4 C5 120.1
C17 C4 C5 108.2
C6 C5 C19 120.3
C6 C5 C4 120.0
C19 C5 C4 107.8
C5 C6 C1 119.8
C5 C6 C7 119.8
C1 C6 C7 108.4
C21 C7 C6 119.9
C21 C7 C8 119.8
C6 C7 C8 108.1
C24 C8 C9 120.1
C24 C8 C7 120.0
C9 C8 C7 107.6
C10 C9 C8 119.9
C10 C9 C1 119.8
C8 C9 C1 108.4
C9 C10 C26 119.9
C9 C10 C11 120.2
C26 C10 C11 108.1
C12 C11 C28 120.0
C12 C11 C10 119.9
C28 C11 C10 107.8
C11 C12 C13 119.9
C11 C12 C2 119.8
C13 C12 C2 108.2
C30 C13 C12 120.2
C30 C13 C14 120.1
C12 C13 C14 107.9
C15 C14 C3 120.0
C15 C14 C13 120.1
C3 C14 C13 108.0
C14 C15 C16 119.9
C14 C15 C32 119.8
C16 C15 C32 108.0
C17 C16 C34 119.8
C17 C16 C15 120.2
C34 C16 C15 107.8
C16 C17 C18 120.1
C16 C17 C4 119.7
C18 C17 C4 108.2
C36 C18 C17 120.1
C36 C18 C19 120.2
C17 C18 C19 107.5
C20 C19 C5 120.1
C20 C19 C18 119.7
C5 C19 C18 108.3
C19 C20 C21 119.8
C19 C20 C38 119.9
C21 C20 C38 108.3
C7 C21 C22 120.1
C7 C21 C20 120.2
C22 C21 C20 107.8
C23 C22 C21 120.0
C23 C22 C39 120.1
C21 C22 C39 108.1
C22 C23 C24 120.1
C22 C23 C40 119.8
C24 C23 C40 107.8
C8 C24 C23 120.0
C8 C24 C25 119.9
C23 C24 C25 108.3
C26 C25 C24 120.0
C26 C25 C41 120.0
C24 C25 C41 107.9
C25 C26 C10 120.3
C25 C26 C27 119.9
C10 C26 C27 107.9
C43 C27 C26 120.1
C43 C27 C28 120.0
C26 C27 C28 108.0
C29 C28 C11 119.9
C29 C28 C27 119.9
C11 C28 C27 108.1
C28 C29 C45 120.1
C28 C29 C30 120.0
C45 C29 C30 107.8
C13 C30 C29 119.9
C13 C30 C31 119.9
C29 C30 C31 108.0
C32 C31 C46 120.0
C32 C31 C30 119.9
C46 C31 C30 108.1
C31 C32 C33 120.2
C31 C32 C15 120.2
C33 C32 C15 107.8
C48 C33 C32 120.0
C48 C33 C34 119.8
C32 C33 C34 108.3
C35 C34 C33 119.7
C35 C34 C16 119.9
C33 C34 C16 108.1
C34 C35 C36 120.0
C34 C35 C50 120.3
C36 C35 C50 107.8
C18 C36 C35 120.0
C18 C36 C37 119.9
C35 C36 C37 108.0
C38 C37 C51 119.9
C38 C37 C36 119.9
C51 C37 C36 108.2
C37 C38 C39 120.3
C37 C38 C20 120.5
C39 C38 C20 107.7
C53 C39 C38 119.9
C53 C39 C22 120.0
C38 C39 C22 108.2
C54 C40 C41 120.1
C54 C40 C23 120.1
C41 C40 C23 107.9
C42 C41 C40 120.2
C42 C41 C25 119.9
C40 C41 C25 108.1
C41 C42 C43 119.8
C41 C42 C56 119.8
C43 C42 C56 108.2
C27 C43 C42 120.2
C27 C43 C44 120.0
C42 C43 C44 107.8
C45 C44 C57 120.2
C45 C44 C43 119.9
C57 C44 C43 108.0
C44 C45 C29 120.0
C44 C45 C46 119.7
C29 C45 C46 108.3
C47 C46 C31 120.0
C47 C46 C45 120.2
C31 C46 C45 107.8
C46 C47 C58 120.1
C46 C47 C48 119.8
C58 C47 C48 108.1
C33 C48 C49 120.5
C33 C48 C47 120.0
C49 C48 C47 107.5
C50 C49 C48 119.8
C50 C49 C59 120.0
C48 C49 C59 108.5
C49 C50 C51 119.8
C49 C50 C35 119.8
C51 C50 C35 108.3
C52 C51 C50 120.5
C52 C51 C37 119.7
C50 C51 C37 107.8
C51 C52 C53 120.2
C51 C52 C60 119.5
C53 C52 C60 108.2
C39 C53 C52 120.0
C39 C53 C54 120.0
C52 C53 C54 107.9
C40 C54 C55 120.0
C40 C54 C53 120.0
C55 C54 C53 108.1
C56 C55 C60 120.1
C56 C55 C54 120.0
C60 C55 C54 107.7
C55 C56 C42 119.9
C55 C56 C57 120.0
C42 C56 C57 108.2
C58 C57 C56 119.8
C58 C57 C44 120.3
C56 C57 C44 107.8
C57 C58 C59 119.9
C57 C58 C47 119.5
C59 C58 C47 108.5
C60 C59 C58 120.5
C60 C59 C49 120.0
C58 C59 C49 107.4
C59 C60 C55 119.7
C59 C60 C52 120.2
C55 C60 C52 108.1
C126 C121 C122 120.6(4)
C123 C122 C121 118.0(2)
C124 C123 C122 121.4
C125 C124 C123 121.1
C124 C125 C126 118.4
C121 C126 C125 120.3(2)
C128 C127 C132 119.2
C127 C128 C129 119.7
C130 C129 C128 121.1
C129 C130 C131 119.2
C132 C131 C130 119.9
C131 C132 C127 120.8
C138 C133 C134 118.3
C135 C134 C133 120.5
C136 C135 C134 120.4
C135 C136 C137 117.6
C138 C137 C136 121.2
C137 C138 C133 122.0
C140 C139 C144 120.0
C141 C140 C139 120.0
C140 C141 C142 120.0
C143 C142 C141 120.0
C144 C143 C142 120.0
C143 C144 C139 120.0
C146 C145 C150 120.0
C145 C146 C147 120.0
C146 C147 C148 120.0
C149 C148 C147 120.0
C148 C149 C150 120.0
C149 C150 C145 120.0

loop_
_geom_bond_atom_site_label_1
_geom_bond_atom_site_label_2
_geom_bond_distance
C1 C2 1.3870
C1 C6 1.4503
C1 C9 1.4564
C2 C3 1.4496
C2 C12 1.4522
C3 C4 1.3873
C3 C14 1.4511
C4 C17 1.4513
C4 C5 1.4526
C5 C6 1.3897
C5 C19 1.4475
C6 C7 1.4503
C7 C21 1.3917
C7 C8 1.4536
C8 C24 1.3906
C8 C9 1.4528
C9 C10 1.3872
C10 C26 1.4501
C10 C11 1.4534
C11 C12 1.3938
C11 C28 1.4491
C12 C13 1.4458
C13 C30 1.3887
C13 C14 1.4578
C14 C15 1.3830
C15 C16 1.4523
C15 C32 1.4585
C16 C17 1.3901
C16 C34 1.4517
C17 C18 1.4510
C18 C36 1.3845
C18 C19 1.4614
C19 C20 1.3859
C20 C21 1.4523
C20 C38 1.4540
C21 C22 1.4488
C22 C23 1.3899
C22 C39 1.4543
C23 C24 1.4460
C23 C40 1.4574
C24 C25 1.4486
C25 C26 1.3866
C25 C41 1.4526
C26 C27 1.4508
C27 C43 1.3852
C27 C28 1.4521
C28 C29 1.3928
C29 C45 1.4477
C29 C30 1.4519
C30 C31 1.4548
C31 C32 1.3883
C31 C46 1.4477
C32 C33 1.4457
C33 C48 1.3908
C33 C34 1.4509
C34 C35 1.3924
C35 C36 1.4522
C35 C50 1.4560
C36 C37 1.4543
C37 C38 1.3823
C37 C51 1.4526
C38 C39 1.4483
C39 C53 1.3856
C40 C54 1.3837
C40 C41 1.4470
C41 C42 1.3916
C42 C43 1.4469
C42 C56 1.4501
C43 C44 1.4577
C44 C45 1.3865
C44 C57 1.4536
C45 C46 1.4544
C46 C47 1.3946
C47 C58 1.4517
C47 C48 1.4531
C48 C49 1.4529
C49 C50 1.3859
C49 C59 1.4575
C50 C51 1.4504
C51 C52 1.3905
C52 C53 1.4429
C52 C60 1.4532
C53 C54 1.4568
C54 C55 1.4520
C55 C56 1.3902
C55 C60 1.4510
C56 C57 1.4505
C57 C58 1.3943
C58 C59 1.4465
C59 C60 1.3864
C1 C2 1.3870
C1 C6 1.4503
C1 C9 1.4564
C2 C3 1.4496
C2 C12 1.4522
C3 C4 1.3873
C3 C14 1.4511
C4 C17 1.4513
C4 C5 1.4526
C5 C6 1.3898
C5 C19 1.4475
C6 C7 1.4503
C7 C21 1.3917
C7 C8 1.4536
C8 C24 1.3906
C8 C9 1.4528
C9 C10 1.3872
C10 C26 1.4501
C10 C11 1.4534
C11 C12 1.3938
C11 C28 1.4491
C12 C13 1.4458
C13 C30 1.3887
C13 C14 1.4578
C14 C15 1.3830
C15 C16 1.4523
C15 C32 1.4584
C16 C17 1.3901
C16 C34 1.4517
C17 C18 1.4510
C18 C36 1.3845
C18 C19 1.4614
C19 C20 1.3859
C20 C21 1.4523
C20 C38 1.4540
C21 C22 1.4488
C22 C23 1.3899
C22 C39 1.4543
C23 C24 1.4460
C23 C40 1.4574
C24 C25 1.4485
C25 C26 1.3866
C25 C41 1.4525
C26 C27 1.4508
C27 C43 1.3852
C27 C28 1.4521
C28 C29 1.3928
C29 C45 1.4477
C29 C30 1.4519
C30 C31 1.4548
C31 C32 1.3883
C31 C46 1.4478
C32 C33 1.4457
C33 C48 1.3908
C33 C34 1.4509
C34 C35 1.3924
C35 C36 1.4522
C35 C50 1.4560
C36 C37 1.4543
C37 C38 1.3824
C37 C51 1.4526
C38 C39 1.4483
C39 C53 1.3857
C40 C54 1.3837
C40 C41 1.4470
C41 C42 1.3916
C42 C43 1.4469
C42 C56 1.4501
C43 C44 1.4578
C44 C45 1.3865
C44 C57 1.4536
C45 C46 1.4544
C46 C47 1.3946
C47 C58 1.4517
C47 C48 1.4531
C48 C49 1.4529
C49 C50 1.3859
C49 C59 1.4575
C50 C51 1.4504
C51 C52 1.3905
C52 C53 1.4429
C52 C60 1.4532
C53 C54 1.4568
C54 C55 1.4520
C55 C56 1.3902
C55 C60 1.4510
C56 C57 1.4505
C57 C58 1.3943
C58 C59 1.4465
C59 C60 1.3864
C1 C2 1.3870
C1 C6 1.4503
C1 C9 1.4564
C2 C3 1.4496
C2 C12 1.4522
C3 C4 1.3873
C3 C14 1.4510
C4 C17 1.4513
C4 C5 1.4526
C5 C6 1.3897
C5 C19 1.4475
C6 C7 1.4503
C7 C21 1.3917
C7 C8 1.4536
C8 C24 1.3906
C8 C9 1.4528
C9 C10 1.3872
C10 C26 1.4501
C10 C11 1.4534
C11 C12 1.3938
C11 C28 1.4491
C12 C13 1.4458
C13 C30 1.3887
C13 C14 1.4578
C14 C15 1.3830
C15 C16 1.4523
C15 C32 1.4584
C16 C17 1.3901
C16 C34 1.4517
C17 C18 1.4511
C18 C36 1.3845
C18 C19 1.4614
C19 C20 1.3859
C20 C21 1.4523
C20 C38 1.4540
C21 C22 1.4488
C22 C23 1.3899
C22 C39 1.4543
C23 C24 1.4460
C23 C40 1.4574
C24 C25 1.4486
C25 C26 1.3866
C25 C41 1.4526
C26 C27 1.4509
C27 C43 1.3852
C27 C28 1.4521
C28 C29 1.3928
C29 C45 1.4477
C29 C30 1.4519
C30 C31 1.4548
C31 C32 1.3883
C31 C46 1.4478
C32 C33 1.4457
C33 C48 1.3908
C33 C34 1.4509
C34 C35 1.3924
C35 C36 1.4523
C35 C50 1.4560
C36 C37 1.4543
C37 C38 1.3824
C37 C51 1.4526
C38 C39 1.4483
C39 C53 1.3857
C40 C54 1.3837
C40 C41 1.4470
C41 C42 1.3916
C42 C43 1.4469
C42 C56 1.4501
C43 C44 1.4578
C44 C45 1.3865
C44 C57 1.4536
C45 C46 1.4544
C46 C47 1.3946
C47 C58 1.4517
C47 C48 1.4531
C48 C49 1.4529
C49 C50 1.3859
C49 C59 1.4575
C50 C51 1.4504
C51 C52 1.3906
C52 C53 1.4429
C52 C60 1.4532
C53 C54 1.4567
C54 C55 1.4520
C55 C56 1.3902
C55 C60 1.4510
C56 C57 1.4505
C57 C58 1.3943
C58 C59 1.4465
C59 C60 1.3864
C1 C2 1.3870
C1 C6 1.4503
C1 C9 1.4564
C2 C3 1.4496
C2 C12 1.4522
C3 C4 1.3873
C3 C14 1.4511
C4 C17 1.4513
C4 C5 1.4526
C5 C6 1.3897
C5 C19 1.4475
C6 C7 1.4503
C7 C21 1.3918
C7 C8 1.4536
C8 C24 1.3906
C8 C9 1.4528
C9 C10 1.3872
C10 C26 1.4500
C10 C11 1.4534
C11 C12 1.3938
C11 C28 1.4491
C12 C13 1.4458
C13 C30 1.3887
C13 C14 1.4578
C14 C15 1.3830
C15 C16 1.4523
C15 C32 1.4585
C16 C17 1.3901
C16 C34 1.4517
C17 C18 1.4510
C18 C36 1.3845
C18 C19 1.4614
C19 C20 1.3859
C20 C21 1.4523
C20 C38 1.4540
C21 C22 1.4487
C22 C23 1.3899
C22 C39 1.4543
C23 C24 1.4460
C23 C40 1.4574
C24 C25 1.4486
C25 C26 1.3866
C25 C41 1.4526
C26 C27 1.4508
C27 C43 1.3852
C27 C28 1.4521
C28 C29 1.3928
C29 C45 1.4477
C29 C30 1.4519
C30 C31 1.4548
C31 C32 1.3883
C31 C46 1.4477
C32 C33 1.4457
C33 C48 1.3907
C33 C34 1.4509
C34 C35 1.3924
C35 C36 1.4522
C35 C50 1.4559
C36 C37 1.4543
C37 C38 1.3824
C37 C51 1.4526
C38 C39 1.4483
C39 C53 1.3857
C40 C54 1.3837
C40 C41 1.4470
C41 C42 1.3916
C42 C43 1.4469
C42 C56 1.4501
C43 C44 1.4577
C44 C45 1.3866
C44 C57 1.4536
C45 C46 1.4544
C46 C47 1.3946
C47 C58 1.4517
C47 C48 1.4531
C48 C49 1.4529
C49 C50 1.3859
C49 C59 1.4575
C50 C51 1.4504
C51 C52 1.3905
C52 C53 1.4429
C52 C60 1.4532
C53 C54 1.4568
C54 C55 1.4520
C55 C56 1.3902
C55 C60 1.4510
C56 C57 1.4505
C57 C58 1.3943
C58 C59 1.4464
C59 C60 1.3864
C1 C2 1.3870
C1 C6 1.4503
C1 C9 1.4563
C2 C3 1.4496
C2 C12 1.4522
C3 C4 1.3873
C3 C14 1.4510
C4 C17 1.4513
C4 C5 1.4526
C5 C6 1.3897
C5 C19 1.4475
C6 C7 1.4504
C7 C21 1.3917
C7 C8 1.4536
C8 C24 1.3906
C8 C9 1.4528
C9 C10 1.3872
C10 C26 1.4501
C10 C11 1.4534
C11 C12 1.3939
C11 C28 1.4492
C12 C13 1.4458
C13 C30 1.3887
C13 C14 1.4578
C14 C15 1.3830
C15 C16 1.4523
C15 C32 1.4585
C16 C17 1.3901
C16 C34 1.4517
C17 C18 1.4510
C18 C36 1.3845
C18 C19 1.4614
C19 C20 1.3859
C20 C21 1.4523
C20 C38 1.4540
C21 C22 1.4488
C22 C23 1.3899
C22 C39 1.4543
C23 C24 1.4460
C23 C40 1.4574
C24 C25 1.4486
C25 C26 1.3866
C25 C41 1.4525
C26 C27 1.4508
C27 C43 1.3852
C27 C28 1.4521
C28 C29 1.3928
C29 C45 1.4477
C29 C30 1.4519
C30 C31 1.4548
C31 C32 1.3883
C31 C46 1.4478
C32 C33 1.4457
C33 C48 1.3908
C33 C34 1.4509
C34 C35 1.3924
C35 C36 1.4522
C35 C50 1.4560
C36 C37 1.4543
C37 C38 1.3824
C37 C51 1.4526
C38 C39 1.4483
C39 C53 1.3857
C40 C54 1.3836
C40 C41 1.4470
C41 C42 1.3916
C42 C43 1.4469
C42 C56 1.4501
C43 C44 1.4577
C44 C45 1.3866
C44 C57 1.4536
C45 C46 1.4544
C46 C47 1.3946
C47 C58 1.4517
C47 C48 1.4531
C48 C49 1.4529
C49 C50 1.3859
C49 C59 1.4575
C50 C51 1.4504
C51 C52 1.3905
C52 C53 1.4429
C52 C60 1.4532
C53 C54 1.4568
C54 C55 1.4520
C55 C56 1.3902
C55 C60 1.4511
C56 C57 1.4505
C57 C58 1.3943
C58 C59 1.4465
C59 C60 1.3864
C121 C126 1.369(5)
C121 C122 1.400(5)
C122 C123 1.3688
C123 C124 1.3682
C124 C125 1.3671
C125 C126 1.3975
C127 C128 1.3811
C127 C132 1.4083
C128 C129 1.4015
C129 C130 1.3762
C130 C131 1.4049
C131 C132 1.3746
C133 C138 1.3978
C133 C134 1.4001
C134 C135 1.3910
C135 C136 1.3884
C136 C137 1.4434
C137 C138 1.3141
C139 C140 1.3900
C139 C144 1.3900
C140 C141 1.3900
C141 C142 1.3900
C142 C143 1.3900
C143 C144 1.3900
C145 C146 1.3900
C145 C150 1.3900
C146 C147 1.3900
C147 C148 1.3900
C148 C149 1.3900
C149 C150 1.3900
